data_4510128
loop_
_publ_author_name
'Han, Lu-Lu'
'Li, Zhong-Hui'
'Chen, Jiang-Shan'
'Wang, Xing-Po'
'Sun, Di'

_publ_section_title
;
 Solution and Mechanochemical Syntheses of Two Novel Cocrystals: Ligand
 Length Modulated Interpenetration of Hydrogen-Bonded 2D 63-hcb Networks
 Based on a Robust Trimeric Heterosynthon
;
_journal_issue 3
_journal_name_full 'Crystal Growth &amp; Design'
_journal_page_first 1221
_journal_paper_doi 10.1021/cg4017454
_journal_volume 14
_journal_year 2014
_chemical_formula_sum 'C15 H23 N4 O2'
_chemical_formula_weight 291.37
_chemical_name_systematic
; 
 ? 
;
_space_group_IT_number 61
_symmetry_cell_setting orthorhombic
_symmetry_space_group_name_Hall '-P 2ac 2ab'
_symmetry_space_group_name_H-M 'P b c a'
_atom_sites_solution_hydrogens geom
_atom_sites_solution_primary direct
_atom_sites_solution_secondary difmap
_audit_creation_method SHELXL-97
_cell_angle_alpha 90.00
_cell_angle_beta 90.00
_cell_angle_gamma 90.00
_cell_formula_units_Z 8
_cell_length_a 7.5238(9)
_cell_length_b 16.626(2)
_cell_length_c 26.574(3)
_cell_measurement_reflns_used 1484
_cell_measurement_temperature 298(2)
_cell_measurement_theta_max 19.37
_cell_measurement_theta_min 2.89
_cell_volume 3324.2(7)
_computing_structure_refinement 'SHELXL-97 (Sheldrick, 1997)'
_computing_structure_solution 'SHELXS-97 (Sheldrick, 1990)'
_diffrn_ambient_temperature 298(2)
_diffrn_measured_fraction_theta_full 0.993
_diffrn_measured_fraction_theta_max 0.993
_diffrn_radiation_monochromator graphite
_diffrn_radiation_source 'fine-focus sealed tube'
_diffrn_radiation_type MoK\a
_diffrn_radiation_wavelength 0.71073
_diffrn_reflns_av_R_equivalents 0.0919
_diffrn_reflns_av_sigmaI/netI 0.0755
_diffrn_reflns_limit_h_max 8
_diffrn_reflns_limit_h_min -8
_diffrn_reflns_limit_k_max 19
_diffrn_reflns_limit_k_min -15
_diffrn_reflns_limit_l_max 29
_diffrn_reflns_limit_l_min -31
_diffrn_reflns_number 14051
_diffrn_reflns_theta_full 25.00
_diffrn_reflns_theta_max 25.00
_diffrn_reflns_theta_min 2.45
_exptl_absorpt_coefficient_mu 0.079
_exptl_absorpt_correction_T_max 0.9921
_exptl_absorpt_correction_T_min 0.9905
_exptl_absorpt_correction_type multi-scan
_exptl_absorpt_process_details sadabs
_exptl_crystal_colour colorless
_exptl_crystal_density_diffrn 1.164
_exptl_crystal_density_method 'not measured'
_exptl_crystal_description Block
_exptl_crystal_F_000 1256
_exptl_crystal_size_max 0.12
_exptl_crystal_size_mid 0.10
_exptl_crystal_size_min 0.10
_refine_diff_density_max 0.192
_refine_diff_density_min -0.205
_refine_diff_density_rms 0.041
_refine_ls_extinction_coef 0.0060(13)
_refine_ls_extinction_expression Fc^*^=kFc[1+0.001xFc^2^\l^3^/sin(2\q)]^-1/4^
_refine_ls_extinction_method SHELXL
_refine_ls_goodness_of_fit_ref 1.037
_refine_ls_hydrogen_treatment constr
_refine_ls_matrix_type full
_refine_ls_number_parameters 195
_refine_ls_number_reflns 2906
_refine_ls_number_restraints 0
_refine_ls_restrained_S_all 1.037
_refine_ls_R_factor_all 0.1210
_refine_ls_R_factor_gt 0.0656
_refine_ls_shift/su_max 0.000
_refine_ls_shift/su_mean 0.000
_refine_ls_structure_factor_coef Fsqd
_refine_ls_weighting_details 'calc w=1/[\s^2^(Fo^2^)+(0.0722P)^2^+1.2448P] where P=(Fo^2^+2Fc^2^)/3'
_refine_ls_weighting_scheme calc
_refine_ls_wR_factor_gt 0.1553
_refine_ls_wR_factor_ref 0.1830
_reflns_number_gt 1687
_reflns_number_total 2906
_reflns_threshold_expression >2sigma(I)
_cod_data_source_file cg4017454_si_002.cif
_cod_data_source_block 2
_cod_depositor_comments
;
The following automatic conversions were performed:

'_symmetry_cell_setting' value 'Orthorhombic' changed to
'orthorhombic' according to
/usr/data/users/saulius/crontab/automatic-downloads/current/ACS/lib/dictionaries/cif_core.dic
dictionary named 'cif_core.dic' version 2.4.2 from 2011-04-26.

Automatic conversion script
Id: cif_fix_values 2281 2013-09-26 08:29:07Z andrius 
;
_cod_original_sg_symbol_H-M 'Pbca '
_cod_database_code 4510128

loop_
_symmetry_equiv_pos_as_xyz
'x, y, z'
'-x+1/2, -y, z+1/2'
'x+1/2, -y+1/2, -z'
'-x, y+1/2, -z+1/2'
'-x, -y, -z'
'x-1/2, y, -z-1/2'
'-x-1/2, y-1/2, z'
'x, -y-1/2, z-1/2'

loop_
_atom_site_label
_atom_site_type_symbol
_atom_site_fract_x
_atom_site_fract_y
_atom_site_fract_z
_atom_site_U_iso_or_equiv
_atom_site_adp_type
_atom_site_occupancy
_atom_site_symmetry_multiplicity
_atom_site_calc_flag
_atom_site_refinement_flags
C1 C 0.0979(4) 0.0623(2) 0.20543(16) 0.0729(12) Uani 1 1 d .
H1A H 0.0097 0.0692 0.1797 0.109 Uiso 1 1 calc R
H1B H 0.0785 0.1011 0.2317 0.109 Uiso 1 1 calc R
H1C H 0.0892 0.0091 0.2191 0.109 Uiso 1 1 calc R
C2 C 0.2771(4) 0.07419(19) 0.18357(12) 0.0460(8) Uani 1 1 d .
C3 C 0.3524(4) 0.14408(18) 0.16421(12) 0.0459(8) Uani 1 1 d .
C4 C 0.5207(4) 0.12230(19) 0.14890(13) 0.0522(9) Uani 1 1 d .
C5 C 0.6639(5) 0.1700(3) 0.12438(19) 0.0937(15) Uani 1 1 d .
H5A H 0.7284 0.1994 0.1495 0.141 Uiso 1 1 calc R
H5B H 0.6122 0.2069 0.1008 0.141 Uiso 1 1 calc R
H5C H 0.7435 0.1343 0.1070 0.141 Uiso 1 1 calc R
C6 C 0.3792(5) 0.3041(3) 0.23537(16) 0.0859(14) Uani 1 1 d .
H6A H 0.4849 0.3334 0.2269 0.129 Uiso 1 1 calc R
H6B H 0.4113 0.2537 0.2505 0.129 Uiso 1 1 calc R
H6C H 0.3095 0.3349 0.2587 0.129 Uiso 1 1 calc R
C7 C 0.2740(4) 0.28895(19) 0.18916(13) 0.0497(8) Uani 1 1 d .
C8 C 0.2657(4) 0.22301(18) 0.15827(12) 0.0453(8) Uani 1 1 d .
C9 C 0.1501(4) 0.24453(18) 0.11995(12) 0.0449(8) Uani 1 1 d .
C10 C 0.1002(5) 0.1985(2) 0.07446(15) 0.0663(11) Uani 1 1 d .
H10A H 0.0002 0.2238 0.0585 0.099 Uiso 1 1 calc R
H10B H 0.0694 0.1445 0.0838 0.099 Uiso 1 1 calc R
H10C H 0.1987 0.1974 0.0515 0.099 Uiso 1 1 calc R
C11 C 0.6600(4) 0.4030(2) 0.08840(14) 0.0529(9) Uani 1 1 d .
C12 C 0.4943(4) 0.3895(2) 0.05901(14) 0.0557(9) Uani 1 1 d .
H12A H 0.4343 0.3429 0.0730 0.067 Uiso 1 1 calc R
H12B H 0.5277 0.3762 0.0248 0.067 Uiso 1 1 calc R
C13 C 0.3635(4) 0.4574(2) 0.05702(13) 0.0497(8) Uani 1 1 d .
H13A H 0.4253 0.5064 0.0477 0.060 Uiso 1 1 calc R
H13B H 0.3132 0.4653 0.0903 0.060 Uiso 1 1 calc R
C14 C 0.2143(4) 0.4424(2) 0.01991(13) 0.0531(9) Uani 1 1 d .
H14A H 0.2649 0.4374 -0.0135 0.064 Uiso 1 1 calc R
H14B H 0.1582 0.3915 0.0281 0.064 Uiso 1 1 calc R
C15 C 0.0730(4) 0.5072(2) 0.01886(13) 0.0546(9) Uani 1 1 d .
H15A H 0.0205 0.5115 0.0521 0.065 Uiso 1 1 calc R
H15B H 0.1292 0.5583 0.0113 0.065 Uiso 1 1 calc R
N1 N 0.5408(3) 0.04437(16) 0.15915(11) 0.0554(8) Uani 1 1 d .
H1 H 0.6359 0.0174 0.1530 0.066 Uiso 1 1 calc R
N2 N 0.3927(3) 0.01313(15) 0.18045(10) 0.0497(7) Uani 1 1 d .
N3 N 0.1676(3) 0.34528(15) 0.16966(11) 0.0530(7) Uani 1 1 d .
H3 H 0.1511 0.3921 0.1826 0.064 Uiso 1 1 calc R
N4 N 0.0902(3) 0.31906(16) 0.12730(11) 0.0498(7) Uani 1 1 d .
O1 O 0.7864(3) 0.35328(17) 0.07777(11) 0.0844(9) Uani 1 1 d .
H1D H 0.8737 0.3636 0.0950 0.127 Uiso 1 1 calc R
O2 O 0.6727(3) 0.4558(2) 0.11920(12) 0.0985(11) Uani 1 1 d .

loop_
_atom_site_aniso_label
_atom_site_aniso_U_11
_atom_site_aniso_U_22
_atom_site_aniso_U_33
_atom_site_aniso_U_23
_atom_site_aniso_U_13
_atom_site_aniso_U_12
C1 0.054(2) 0.072(3) 0.093(3) 0.004(2) 0.019(2) -0.0053(18)
C2 0.0420(17) 0.0458(18) 0.050(2) -0.0031(15) 0.0011(15) -0.0004(15)
C3 0.0375(16) 0.0460(18) 0.054(2) 0.0003(15) 0.0003(15) 0.0040(14)
C4 0.0451(18) 0.0439(19) 0.068(2) 0.0040(17) 0.0088(17) 0.0042(15)
C5 0.060(2) 0.079(3) 0.142(4) 0.023(3) 0.034(3) 0.001(2)
C6 0.085(3) 0.084(3) 0.088(3) -0.021(2) -0.030(2) 0.018(2)
C7 0.0408(17) 0.0484(19) 0.060(2) 0.0002(17) -0.0043(16) 0.0055(15)
C8 0.0359(16) 0.0420(18) 0.058(2) 0.0000(16) 0.0034(15) 0.0023(14)
C9 0.0356(16) 0.0427(19) 0.057(2) -0.0010(15) 0.0010(15) -0.0004(14)
C10 0.059(2) 0.068(3) 0.071(3) -0.014(2) -0.0092(19) 0.0070(19)
C11 0.0392(19) 0.064(2) 0.055(2) 0.0042(18) 0.0010(16) -0.0042(17)
C12 0.0387(17) 0.057(2) 0.071(2) 0.0019(18) -0.0089(16) -0.0002(15)
C13 0.0389(17) 0.056(2) 0.054(2) -0.0033(16) -0.0009(15) 0.0000(15)
C14 0.0383(17) 0.065(2) 0.056(2) -0.0005(17) -0.0054(15) 0.0016(16)
C15 0.0396(18) 0.063(2) 0.062(2) 0.0032(18) -0.0028(15) 0.0027(15)
N1 0.0442(15) 0.0536(17) 0.068(2) -0.0017(14) 0.0055(14) 0.0091(14)
N2 0.0499(15) 0.0450(15) 0.0541(18) -0.0005(13) 0.0008(13) 0.0017(13)
N3 0.0481(15) 0.0396(15) 0.071(2) -0.0063(14) -0.0052(15) 0.0023(13)
N4 0.0394(14) 0.0466(16) 0.063(2) -0.0008(14) 0.0000(13) 0.0004(12)
O1 0.0474(14) 0.103(2) 0.102(2) 0.0138(17) -0.0145(14) 0.0160(15)
O2 0.0496(16) 0.139(3) 0.107(2) -0.044(2) -0.0159(15) -0.0120(17)

loop_
_atom_type_symbol
_atom_type_description
_atom_type_scat_dispersion_real
_atom_type_scat_dispersion_imag
_atom_type_scat_source
C C 0.0033 0.0016 'International Tables Vol C Tables 4.2.6.8 and 6.1.1.4'
H H 0.0000 0.0000 'International Tables Vol C Tables 4.2.6.8 and 6.1.1.4'
N N 0.0061 0.0033 'International Tables Vol C Tables 4.2.6.8 and 6.1.1.4'
O O 0.0106 0.0060 'International Tables Vol C Tables 4.2.6.8 and 6.1.1.4'

loop_
_geom_angle_atom_site_label_1
_geom_angle_atom_site_label_2
_geom_angle_atom_site_label_3
_geom_angle
_geom_angle_site_symmetry_1
C2 C1 H1A 109.5 .
C2 C1 H1B 109.5 .
H1A C1 H1B 109.5 .
C2 C1 H1C 109.5 .
H1A C1 H1C 109.5 .
H1B C1 H1C 109.5 .
N2 C2 C3 110.2(3) .
N2 C2 C1 121.0(3) .
C3 C2 C1 128.8(3) .
C4 C3 C2 105.3(3) .
C4 C3 C8 127.5(3) .
C2 C3 C8 127.1(3) .
N1 C4 C3 107.4(3) .
N1 C4 C5 121.7(3) .
C3 C4 C5 130.9(3) .
C4 C5 H5A 109.5 .
C4 C5 H5B 109.5 .
H5A C5 H5B 109.5 .
C4 C5 H5C 109.5 .
H5A C5 H5C 109.5 .
H5B C5 H5C 109.5 .
C7 C6 H6A 109.5 .
C7 C6 H6B 109.5 .
H6A C6 H6B 109.5 .
C7 C6 H6C 109.5 .
H6A C6 H6C 109.5 .
H6B C6 H6C 109.5 .
N3 C7 C8 107.5(3) .
N3 C7 C6 121.5(3) .
C8 C7 C6 131.0(3) .
C7 C8 C9 105.2(3) .
C7 C8 C3 128.9(3) .
C9 C8 C3 125.9(3) .
N4 C9 C8 110.1(3) .
N4 C9 C10 121.0(3) .
C8 C9 C10 128.8(3) .
C9 C10 H10A 109.5 .
C9 C10 H10B 109.5 .
H10A C10 H10B 109.5 .
C9 C10 H10C 109.5 .
H10A C10 H10C 109.5 .
H10B C10 H10C 109.5 .
O2 C11 O1 123.8(3) .
O2 C11 C12 122.2(3) .
O1 C11 C12 113.9(3) .
C11 C12 C13 117.1(3) .
C11 C12 H12A 108.0 .
C13 C12 H12A 108.0 .
C11 C12 H12B 108.0 .
C13 C12 H12B 108.0 .
H12A C12 H12B 107.3 .
C12 C13 C14 112.7(3) .
C12 C13 H13A 109.1 .
C14 C13 H13A 109.1 .
C12 C13 H13B 109.1 .
C14 C13 H13B 109.1 .
H13A C13 H13B 107.8 .
C15 C14 C13 114.5(3) .
C15 C14 H14A 108.6 .
C13 C14 H14A 108.6 .
C15 C14 H14B 108.6 .
C13 C14 H14B 108.6 .
H14A C14 H14B 107.6 .
C15 C15 C14 114.2(4) 5_565
C15 C15 H15A 108.7 5_565
C14 C15 H15A 108.7 .
C15 C15 H15B 108.7 5_565
C14 C15 H15B 108.7 .
H15A C15 H15B 107.6 .
C4 N1 N2 111.4(2) .
C4 N1 H1 124.3 .
N2 N1 H1 124.3 .
C2 N2 N1 105.6(2) .
C7 N3 N4 111.0(3) .
C7 N3 H3 124.5 .
N4 N3 H3 124.5 .
C9 N4 N3 106.2(2) .
C11 O1 H1D 109.5 .

loop_
_geom_bond_atom_site_label_1
_geom_bond_atom_site_label_2
_geom_bond_distance
_geom_bond_site_symmetry_2
C1 C2 1.481(4) .
C1 H1A 0.9600 .
C1 H1B 0.9600 .
C1 H1C 0.9600 .
C2 N2 1.339(4) .
C2 C3 1.391(4) .
C3 C4 1.379(4) .
C3 C8 1.474(4) .
C4 N1 1.333(4) .
C4 C5 1.488(5) .
C5 H5A 0.9600 .
C5 H5B 0.9600 .
C5 H5C 0.9600 .
C6 C7 1.482(5) .
C6 H6A 0.9600 .
C6 H6B 0.9600 .
C6 H6C 0.9600 .
C7 N3 1.337(4) .
C7 C8 1.371(4) .
C8 C9 1.386(4) .
C9 N4 1.333(4) .
C9 C10 1.479(5) .
C10 H10A 0.9600 .
C10 H10B 0.9600 .
C10 H10C 0.9600 .
C11 O2 1.203(4) .
C11 O1 1.292(4) .
C11 C12 1.488(5) .
C12 C13 1.498(4) .
C12 H12A 0.9700 .
C12 H12B 0.9700 .
C13 C14 1.515(4) .
C13 H13A 0.9700 .
C13 H13B 0.9700 .
C14 C15 1.514(4) .
C14 H14A 0.9700 .
C14 H14B 0.9700 .
C15 C15 1.506(6) 5_565
C15 H15A 0.9700 .
C15 H15B 0.9700 .
N1 N2 1.354(3) .
N1 H1 0.8600 .
N3 N4 1.340(4) .
N3 H3 0.8600 .
O1 H1D 0.8200 .
